data_4130867
loop_
_publ_author_name
'Xu, Feng'
'Hershey, Kyle W.'
'Holmes, Russell J.'
'Hoye, Thomas R.'

_publ_section_title
;
 Blue-Emitting Arylalkynyl Naphthalene Derivatives via a
 Hexadehydro-Diels-Alder Cascade Reaction.
;
_journal_issue 39
_journal_name_full 'Journal of the American Chemical Society'
_journal_page_first 12739
_journal_page_last 12742
_journal_paper_doi 10.1021/jacs.6b07647
_journal_volume 138
_journal_year 2016
_chemical_formula_moiety 'C57 H44 O6'
_chemical_formula_sum 'C57 H44 O6'
_chemical_formula_weight 824.92
_chemical_name_systematic 15269a
_space_group_crystal_system monoclinic
_space_group_IT_number 15
_space_group_name_Hall '-C 2yc'
_space_group_name_H-M_alt 'C 1 2/c 1'
_atom_sites_solution_hydrogens geom
_audit_creation_method SHELXL-2014/6
_cell_angle_alpha 90
_cell_angle_beta 104.2238(18)
_cell_angle_gamma 90
_cell_formula_units_Z 8
_cell_length_a 23.6760(7)
_cell_length_b 19.0674(6)
_cell_length_c 19.8863(6)
_cell_measurement_reflns_used 2928
_cell_measurement_temperature 123(2)
_cell_measurement_theta_max 74.50
_cell_measurement_theta_min 3.49
_cell_volume 8702.2(5)
_computing_cell_refinement 'Bruker SAINT'
_computing_data_collection 'Bruker APEX2'
_computing_data_reduction 'Bruker SAINT'
_computing_molecular_graphics 'Bruker SHELXTL'
_computing_publication_material 'Bruker SHELXTL'
_computing_structure_refinement 'SHELXL-2014/6 (Sheldrick, 2014)'
_computing_structure_solution 'SHELXT-2014 (Sheldrick 2008)'
_diffrn_ambient_temperature 123(2)
_diffrn_measured_fraction_theta_full 1.000
_diffrn_measured_fraction_theta_max 0.997
_diffrn_measurement_device_type 'Bruker-AXS Venture PHOTON'
_diffrn_measurement_method '\f and \w scans'
_diffrn_radiation_type CuK\a
_diffrn_radiation_wavelength 1.54178
_diffrn_reflns_av_R_equivalents 0.0526
_diffrn_reflns_av_unetI/netI 0.0231
_diffrn_reflns_Laue_measured_fraction_full 1.000
_diffrn_reflns_Laue_measured_fraction_max 0.997
_diffrn_reflns_limit_h_max 29
_diffrn_reflns_limit_h_min -29
_diffrn_reflns_limit_k_max 23
_diffrn_reflns_limit_k_min -23
_diffrn_reflns_limit_l_max 22
_diffrn_reflns_limit_l_min -24
_diffrn_reflns_number 102206
_diffrn_reflns_point_group_measured_fraction_full 1.000
_diffrn_reflns_point_group_measured_fraction_max 0.997
_diffrn_reflns_theta_full 67.679
_diffrn_reflns_theta_max 74.788
_diffrn_reflns_theta_min 3.013
_diffrn_source 'ImuS microfocus'
_exptl_absorpt_coefficient_mu 0.641
_exptl_absorpt_correction_T_max 0.7538
_exptl_absorpt_correction_T_min 0.6955
_exptl_absorpt_correction_type multi-scan
_exptl_absorpt_process_details 'SADABS (Sheldrick)'
_exptl_crystal_colour colourless
_exptl_crystal_density_diffrn 1.259
_exptl_crystal_description Polyhedron
_exptl_crystal_F_000 3472
_exptl_crystal_size_max 0.120
_exptl_crystal_size_mid 0.060
_exptl_crystal_size_min 0.050
_exptl_transmission_factor_max 0.7538
_exptl_transmission_factor_min 0.6955
_refine_diff_density_max 0.281
_refine_diff_density_min -0.250
_refine_diff_density_rms 0.041
_refine_ls_extinction_method none
_refine_ls_goodness_of_fit_ref 1.031
_refine_ls_hydrogen_treatment constr
_refine_ls_matrix_type full
_refine_ls_number_parameters 572
_refine_ls_number_reflns 8899
_refine_ls_number_restraints 0
_refine_ls_restrained_S_all 1.031
_refine_ls_R_factor_all 0.0446
_refine_ls_R_factor_gt 0.0388
_refine_ls_shift/su_max 0.001
_refine_ls_shift/su_mean 0.000
_refine_ls_structure_factor_coef Fsqd
_refine_ls_weighting_details 'w=1/[\s^2^(Fo^2^)+(0.0578P)^2^+4.4826P] where P=(Fo^2^+2Fc^2^)/3'
_refine_ls_weighting_scheme calc
_refine_ls_wR_factor_gt 0.1006
_refine_ls_wR_factor_ref 0.1068
_reflns_Friedel_coverage 0.000
_reflns_number_gt 7807
_reflns_number_total 8899
_reflns_threshold_expression 'I > 2\s(I)'
_cod_data_source_file ja6b07647_si_002.cif
_cod_data_source_block 15269a
_cod_original_sg_symbol_H-M 'C 2/c'
_cod_database_code 4130867
_shelx_space_group_comment
;
The symmetry employed for this shelxl refinement is uniquely defined
by the following loop, which should always be used as a source of
symmetry information in preference to the above space-group names.
They are only intended as comments.
;
_shelx_estimated_absorpt_t_min 0.927
_shelx_estimated_absorpt_t_max 0.969
_shelxl_version_number 2014/6

loop_
_space_group_symop_operation_xyz
'x, y, z'
'-x, y, -z+1/2'
'x+1/2, y+1/2, z'
'-x+1/2, y+1/2, -z+1/2'
'-x, -y, -z'
'x, -y, z-1/2'
'-x+1/2, -y+1/2, -z'
'x+1/2, -y+1/2, z-1/2'

loop_
_atom_site_label
_atom_site_type_symbol
_atom_site_fract_x
_atom_site_fract_y
_atom_site_fract_z
_atom_site_U_iso_or_equiv
_atom_site_adp_type
_atom_site_occupancy
_atom_site_site_symmetry_order
_atom_site_calc_flag
_atom_site_refinement_flags_posn
_atom_site_refinement_flags_adp
O1 O 0.35681(4) 0.65407(5) 0.22589(5) 0.0376(2) Uani 1 1 d . .
O2 O 0.43058(4) 0.58112(5) 0.27175(5) 0.0387(2) Uani 1 1 d . .
O3 O 0.49436(4) 0.63645(6) 0.43233(5) 0.0417(2) Uani 1 1 d . .
O4 O 0.48778(4) 0.71451(5) 0.34648(6) 0.0407(2) Uani 1 1 d . .
O5 O 0.03420(4) 0.91482(5) 0.36294(5) 0.0334(2) Uani 1 1 d . .
O6 O 0.34312(4) 1.15423(5) 0.30948(5) 0.0393(2) Uani 1 1 d . .
C1 C 0.40178(5) 0.65657(6) 0.34956(6) 0.0237(2) Uani 1 1 d . .
C2 C 0.36876(5) 0.72516(6) 0.35535(6) 0.0249(2) Uani 1 1 d . .
H2A H 0.3906 0.7546 0.3941 0.030 Uiso 1 1 calc R U
H2B H 0.3616 0.7525 0.3117 0.030 Uiso 1 1 calc R U
C3 C 0.31256(5) 0.69965(6) 0.36896(6) 0.0231(2) Uani 1 1 d . .
C4 C 0.26482(5) 0.74324(6) 0.37112(6) 0.0232(2) Uani 1 1 d . .
C5 C 0.21353(5) 0.71416(6) 0.38111(5) 0.0224(2) Uani 1 1 d . .
C6 C 0.20918(5) 0.63940(6) 0.38947(5) 0.0226(2) Uani 1 1 d . .
C7 C 0.15676(5) 0.60509(6) 0.39788(5) 0.0235(2) Uani 1 1 d . .
C8 C 0.15470(5) 0.53275(6) 0.40281(6) 0.0250(2) Uani 1 1 d . .
C9 C 0.20377(5) 0.49057(6) 0.40062(6) 0.0243(2) Uani 1 1 d . .
C10 C 0.25478(5) 0.52123(6) 0.39352(5) 0.0232(2) Uani 1 1 d . .
C11 C 0.25931(5) 0.59570(6) 0.38842(5) 0.0224(2) Uani 1 1 d . .
C12 C 0.31147(5) 0.62897(6) 0.38002(5) 0.0228(2) Uani 1 1 d . .
C13 C 0.37252(5) 0.59958(6) 0.38513(6) 0.0263(2) Uani 1 1 d . .
H13A H 0.3706 0.5542 0.3605 0.032 Uiso 1 1 calc R U
H13B H 0.3940 0.5930 0.4341 0.032 Uiso 1 1 calc R U
C14 C 0.39330(5) 0.63309(6) 0.27460(6) 0.0269(2) Uani 1 1 d . .
C15 C 0.42331(8) 0.54593(9) 0.20590(9) 0.0523(4) Uani 1 1 d . .
H15A H 0.4471 0.5032 0.2122 0.078 Uiso 1 1 calc R U
H15B H 0.4357 0.5771 0.1731 0.078 Uiso 1 1 calc R U
H15C H 0.3822 0.5335 0.1877 0.078 Uiso 1 1 calc R U
C16 C 0.46651(5) 0.66586(6) 0.38195(6) 0.0275(2) Uani 1 1 d . .
C17 C 0.54883(6) 0.73240(8) 0.37285(11) 0.0519(4) Uani 1 1 d . .
H17A H 0.5601 0.7671 0.3422 0.078 Uiso 1 1 calc R U
H17B H 0.5727 0.6901 0.3746 0.078 Uiso 1 1 calc R U
H17C H 0.5549 0.7521 0.4196 0.078 Uiso 1 1 calc R U
C18 C 0.27232(5) 0.81699(6) 0.36226(6) 0.0250(2) Uani 1 1 d . .
C19 C 0.28550(5) 0.87708(6) 0.35634(6) 0.0266(2) Uani 1 1 d . .
C20 C 0.30006(5) 0.94883(6) 0.34753(6) 0.0260(2) Uani 1 1 d . .
C21 C 0.26237(5) 1.00326(6) 0.35399(6) 0.0298(2) Uani 1 1 d . .
H21A H 0.2274 0.9928 0.3671 0.036 Uiso 1 1 calc R U
C22 C 0.27503(5) 1.07250(6) 0.34156(7) 0.0304(3) Uani 1 1 d . .
H22A H 0.2486 1.1088 0.3455 0.036 Uiso 1 1 calc R U
C23 C 0.32661(6) 1.08831(6) 0.32326(6) 0.0300(3) Uani 1 1 d . .
C24 C 0.36558(6) 1.03473(7) 0.31846(8) 0.0363(3) Uani 1 1 d . .
H24A H 0.4013 1.0456 0.3071 0.044 Uiso 1 1 calc R U
C25 C 0.35234(5) 0.96609(7) 0.33013(7) 0.0319(3) Uani 1 1 d . .
H25A H 0.3790 0.9299 0.3263 0.038 Uiso 1 1 calc R U
C26 C 0.30300(7) 1.20976(7) 0.31195(8) 0.0397(3) Uani 1 1 d . .
H26A H 0.3185 1.2540 0.2991 0.059 Uiso 1 1 calc R U
H26B H 0.2975 1.2136 0.3591 0.059 Uiso 1 1 calc R U
H26C H 0.2655 1.1997 0.2794 0.059 Uiso 1 1 calc R U
C27 C 0.16595(5) 0.76636(6) 0.37880(6) 0.0231(2) Uani 1 1 d . .
C28 C 0.11956(5) 0.77200(6) 0.32015(6) 0.0253(2) Uani 1 1 d . .
H28A H 0.1170 0.7405 0.2825 0.030 Uiso 1 1 calc R U
C29 C 0.07726(5) 0.82286(7) 0.31613(6) 0.0287(2) Uani 1 1 d . .
H29A H 0.0461 0.8263 0.2757 0.034 Uiso 1 1 calc R U
C30 C 0.08003(5) 0.86900(6) 0.37093(6) 0.0270(2) Uani 1 1 d . .
C31 C 0.12738(5) 0.86666(6) 0.42825(6) 0.0278(2) Uani 1 1 d . .
H31A H 0.1307 0.8996 0.4648 0.033 Uiso 1 1 calc R U
C32 C 0.17002(5) 0.81531(6) 0.43151(6) 0.0264(2) Uani 1 1 d . .
H32A H 0.2025 0.8138 0.4706 0.032 Uiso 1 1 calc R U
C33 C 0.03190(6) 0.95865(7) 0.42027(7) 0.0374(3) Uani 1 1 d . .
H33A H -0.0030 0.9882 0.4080 0.056 Uiso 1 1 calc R U
H33B H 0.0667 0.9884 0.4319 0.056 Uiso 1 1 calc R U
H33C H 0.0304 0.9294 0.4603 0.056 Uiso 1 1 calc R U
C34 C 0.10156(5) 0.64248(6) 0.40088(6) 0.0241(2) Uani 1 1 d . .
C35 C 0.05214(5) 0.63534(6) 0.34619(6) 0.0273(2) Uani 1 1 d . .
H35A H 0.0547 0.6095 0.3062 0.033 Uiso 1 1 calc R U
C36 C -0.00069(5) 0.66534(6) 0.34907(7) 0.0311(3) Uani 1 1 d . .
H36A H -0.0339 0.6600 0.3112 0.037 Uiso 1 1 calc R U
C37 C -0.00496(5) 0.70298(7) 0.40702(7) 0.0333(3) Uani 1 1 d . .
H37A H -0.0410 0.7235 0.4093 0.040 Uiso 1 1 calc R U
C38 C 0.04381(6) 0.71045(7) 0.46168(7) 0.0339(3) Uani 1 1 d . .
H38A H 0.0412 0.7368 0.5013 0.041 Uiso 1 1 calc R U
C39 C 0.09664(5) 0.67981(7) 0.45934(6) 0.0286(2) Uani 1 1 d . .
H39A H 0.1294 0.6844 0.4977 0.034 Uiso 1 1 calc R U
C40 C 0.10085(5) 0.49433(6) 0.40940(6) 0.0273(2) Uani 1 1 d . .
C41 C 0.06472(5) 0.46287(7) 0.35143(7) 0.0321(3) Uani 1 1 d . .
H41A H 0.0725 0.4691 0.3071 0.039 Uiso 1 1 calc R U
C42 C 0.01740(6) 0.42247(7) 0.35767(8) 0.0399(3) Uani 1 1 d . .
H42A H -0.0076 0.4021 0.3176 0.048 Uiso 1 1 calc R U
C43 C 0.00669(6) 0.41192(7) 0.42228(9) 0.0425(3) Uani 1 1 d . .
H43A H -0.0253 0.3837 0.4267 0.051 Uiso 1 1 calc R U
C44 C 0.04248(6) 0.44239(8) 0.48014(8) 0.0412(3) Uani 1 1 d . .
H44A H 0.0353 0.4349 0.5245 0.049 Uiso 1 1 calc R U
C45 C 0.08914(6) 0.48414(7) 0.47389(7) 0.0344(3) Uani 1 1 d . .
H45A H 0.1131 0.5058 0.5139 0.041 Uiso 1 1 calc R U
C46 C 0.19876(5) 0.41254(6) 0.40449(6) 0.0254(2) Uani 1 1 d . .
C47 C 0.19325(5) 0.37164(7) 0.34528(7) 0.0314(3) Uani 1 1 d . .
H47A H 0.1934 0.3934 0.3023 0.038 Uiso 1 1 calc R U
C48 C 0.18760(6) 0.29945(7) 0.34837(7) 0.0366(3) Uani 1 1 d . .
H48A H 0.1838 0.2721 0.3076 0.044 Uiso 1 1 calc R U
C49 C 0.18752(5) 0.26715(7) 0.41039(8) 0.0372(3) Uani 1 1 d . .
H49A H 0.1840 0.2176 0.4124 0.045 Uiso 1 1 calc R U
C50 C 0.19261(6) 0.30707(7) 0.46945(7) 0.0366(3) Uani 1 1 d . .
H50A H 0.1922 0.2850 0.5122 0.044 Uiso 1 1 calc R U
C51 C 0.19828(5) 0.37950(7) 0.46664(6) 0.0297(2) Uani 1 1 d . .
H51A H 0.2019 0.4066 0.5075 0.036 Uiso 1 1 calc R U
C52 C 0.30308(5) 0.47291(6) 0.38725(6) 0.0255(2) Uani 1 1 d . .
C53 C 0.34071(5) 0.44360(7) 0.44500(7) 0.0342(3) Uani 1 1 d . .
H53A H 0.3364 0.4541 0.4902 0.041 Uiso 1 1 calc R U
C54 C 0.38514(6) 0.39844(8) 0.43652(10) 0.0511(4) Uani 1 1 d . .
H54A H 0.4113 0.3788 0.4761 0.061 Uiso 1 1 calc R U
C55 C 0.39105(7) 0.38232(8) 0.37086(11) 0.0534(4) Uani 1 1 d . .
H55A H 0.4216 0.3522 0.3654 0.064 Uiso 1 1 calc R U
C56 C 0.35295(7) 0.40972(8) 0.31345(9) 0.0477(4) Uani 1 1 d . .
H56A H 0.3566 0.3979 0.2683 0.057 Uiso 1 1 calc R U
C57 C 0.30916(6) 0.45466(7) 0.32152(7) 0.0356(3) Uani 1 1 d . .
H57A H 0.2828 0.4734 0.2816 0.043 Uiso 1 1 calc R U

loop_
_atom_site_aniso_label
_atom_site_aniso_U_11
_atom_site_aniso_U_22
_atom_site_aniso_U_33
_atom_site_aniso_U_23
_atom_site_aniso_U_13
_atom_site_aniso_U_12
O1 0.0448(5) 0.0386(5) 0.0278(4) 0.0009(4) 0.0056(4) -0.0012(4)
O2 0.0406(5) 0.0370(5) 0.0422(5) -0.0122(4) 0.0169(4) 0.0046(4)
O3 0.0258(4) 0.0493(6) 0.0454(5) 0.0053(4) -0.0001(4) 0.0041(4)
O4 0.0224(4) 0.0377(5) 0.0622(6) 0.0070(4) 0.0110(4) -0.0035(4)
O5 0.0283(4) 0.0334(5) 0.0407(5) 0.0081(4) 0.0129(4) 0.0123(4)
O6 0.0442(5) 0.0248(4) 0.0538(6) -0.0001(4) 0.0216(5) -0.0029(4)
C1 0.0213(5) 0.0236(5) 0.0268(5) -0.0005(4) 0.0070(4) 0.0012(4)
C2 0.0214(5) 0.0240(5) 0.0291(6) -0.0022(4) 0.0061(4) 0.0019(4)
C3 0.0203(5) 0.0260(5) 0.0221(5) -0.0017(4) 0.0037(4) 0.0014(4)
C4 0.0230(5) 0.0238(5) 0.0218(5) -0.0020(4) 0.0034(4) 0.0025(4)
C5 0.0218(5) 0.0257(5) 0.0193(5) -0.0012(4) 0.0040(4) 0.0029(4)
C6 0.0219(5) 0.0268(5) 0.0187(5) -0.0003(4) 0.0045(4) 0.0027(4)
C7 0.0237(5) 0.0268(6) 0.0204(5) 0.0000(4) 0.0060(4) 0.0030(4)
C8 0.0246(5) 0.0283(6) 0.0232(5) 0.0005(4) 0.0080(4) 0.0017(4)
C9 0.0266(5) 0.0253(6) 0.0210(5) 0.0010(4) 0.0058(4) 0.0026(4)
C10 0.0233(5) 0.0259(5) 0.0198(5) 0.0004(4) 0.0042(4) 0.0041(4)
C11 0.0224(5) 0.0248(5) 0.0196(5) 0.0005(4) 0.0043(4) 0.0029(4)
C12 0.0213(5) 0.0262(5) 0.0204(5) -0.0007(4) 0.0041(4) 0.0037(4)
C13 0.0227(5) 0.0267(6) 0.0310(6) 0.0045(4) 0.0096(4) 0.0042(4)
C14 0.0277(6) 0.0245(5) 0.0313(6) -0.0014(4) 0.0122(5) -0.0046(4)
C15 0.0652(10) 0.0471(9) 0.0539(9) -0.0245(7) 0.0324(8) -0.0098(7)
C16 0.0221(5) 0.0262(6) 0.0346(6) -0.0053(5) 0.0078(5) 0.0026(4)
C17 0.0226(6) 0.0392(8) 0.0937(13) -0.0037(8) 0.0137(7) -0.0052(5)
C18 0.0195(5) 0.0271(6) 0.0278(5) -0.0020(4) 0.0048(4) 0.0032(4)
C19 0.0232(5) 0.0268(6) 0.0288(6) -0.0029(4) 0.0045(4) 0.0020(4)
C20 0.0249(5) 0.0253(6) 0.0262(5) -0.0025(4) 0.0031(4) -0.0009(4)
C21 0.0253(6) 0.0285(6) 0.0361(6) -0.0015(5) 0.0085(5) -0.0006(5)
C22 0.0299(6) 0.0262(6) 0.0353(6) -0.0026(5) 0.0084(5) 0.0028(5)
C23 0.0341(6) 0.0247(6) 0.0313(6) -0.0017(5) 0.0085(5) -0.0034(5)
C24 0.0319(6) 0.0312(6) 0.0498(8) -0.0029(5) 0.0179(6) -0.0030(5)
C25 0.0277(6) 0.0277(6) 0.0413(7) -0.0042(5) 0.0107(5) 0.0021(5)
C26 0.0530(8) 0.0241(6) 0.0453(8) 0.0011(5) 0.0185(6) 0.0020(6)
C27 0.0207(5) 0.0235(5) 0.0257(5) 0.0024(4) 0.0071(4) 0.0022(4)
C28 0.0221(5) 0.0281(6) 0.0257(5) -0.0001(4) 0.0063(4) 0.0003(4)
C29 0.0214(5) 0.0341(6) 0.0298(6) 0.0060(5) 0.0047(4) 0.0033(5)
C30 0.0231(5) 0.0252(6) 0.0358(6) 0.0083(5) 0.0135(5) 0.0055(4)
C31 0.0286(6) 0.0269(6) 0.0300(6) -0.0002(4) 0.0111(5) 0.0042(4)
C32 0.0246(5) 0.0289(6) 0.0253(5) 0.0005(4) 0.0051(4) 0.0037(4)
C33 0.0363(7) 0.0334(7) 0.0476(8) 0.0065(6) 0.0200(6) 0.0131(5)
C34 0.0235(5) 0.0233(5) 0.0270(5) 0.0027(4) 0.0091(4) 0.0008(4)
C35 0.0272(6) 0.0257(6) 0.0291(6) -0.0001(4) 0.0070(5) 0.0000(4)
C36 0.0237(6) 0.0289(6) 0.0389(7) 0.0031(5) 0.0042(5) -0.0003(5)
C37 0.0246(6) 0.0328(6) 0.0457(7) 0.0043(5) 0.0147(5) 0.0051(5)
C38 0.0341(6) 0.0379(7) 0.0333(6) -0.0020(5) 0.0152(5) 0.0064(5)
C39 0.0267(6) 0.0330(6) 0.0269(6) 0.0004(5) 0.0079(4) 0.0030(5)
C40 0.0261(6) 0.0233(5) 0.0351(6) 0.0039(4) 0.0124(5) 0.0041(4)
C41 0.0297(6) 0.0312(6) 0.0369(6) 0.0033(5) 0.0109(5) -0.0008(5)
C42 0.0311(7) 0.0350(7) 0.0535(8) 0.0022(6) 0.0099(6) -0.0038(5)
C43 0.0329(7) 0.0343(7) 0.0661(10) 0.0086(6) 0.0231(7) -0.0022(5)
C44 0.0426(7) 0.0395(7) 0.0503(8) 0.0096(6) 0.0283(6) 0.0050(6)
C45 0.0357(7) 0.0338(7) 0.0381(7) 0.0018(5) 0.0175(5) 0.0031(5)
C46 0.0201(5) 0.0260(6) 0.0294(6) 0.0008(4) 0.0048(4) 0.0019(4)
C47 0.0298(6) 0.0330(6) 0.0299(6) -0.0019(5) 0.0046(5) 0.0020(5)
C48 0.0298(6) 0.0316(6) 0.0449(7) -0.0101(6) 0.0024(5) 0.0007(5)
C49 0.0256(6) 0.0241(6) 0.0584(8) 0.0012(6) 0.0032(6) 0.0006(5)
C50 0.0301(6) 0.0344(7) 0.0439(7) 0.0123(5) 0.0065(5) 0.0024(5)
C51 0.0281(6) 0.0310(6) 0.0294(6) 0.0015(5) 0.0058(5) 0.0017(5)
C52 0.0218(5) 0.0206(5) 0.0335(6) -0.0006(4) 0.0056(4) 0.0002(4)
C53 0.0258(6) 0.0306(6) 0.0430(7) 0.0075(5) 0.0020(5) -0.0008(5)
C54 0.0281(7) 0.0362(8) 0.0818(12) 0.0172(8) -0.0003(7) 0.0051(6)
C55 0.0343(7) 0.0304(7) 0.1002(14) -0.0084(8) 0.0256(8) 0.0049(6)
C56 0.0392(8) 0.0391(8) 0.0712(11) -0.0217(7) 0.0262(7) -0.0038(6)
C57 0.0309(6) 0.0366(7) 0.0404(7) -0.0103(5) 0.0107(5) 0.0002(5)

loop_
_atom_type_symbol
_atom_type_description
_atom_type_scat_dispersion_real
_atom_type_scat_dispersion_imag
_atom_type_scat_source
C C 0.0181 0.0091 'International Tables Vol C Tables 4.2.6.8 and 6.1.1.4'
H H 0.0000 0.0000 'International Tables Vol C Tables 4.2.6.8 and 6.1.1.4'
O O 0.0492 0.0322 'International Tables Vol C Tables 4.2.6.8 and 6.1.1.4'

loop_
_geom_angle_atom_site_label_1
_geom_angle_atom_site_label_2
_geom_angle_atom_site_label_3
_geom_angle
C14 O2 C15 116.74(12)
C16 O4 C17 116.30(12)
C30 O5 C33 117.74(10)
C23 O6 C26 116.71(10)
C16 C1 C14 109.03(9)
C16 C1 C2 110.27(9)
C14 C1 C2 112.03(9)
C16 C1 C13 113.93(9)
C14 C1 C13 105.94(9)
C2 C1 C13 105.60(9)
C3 C2 C1 103.09(9)
C3 C2 H2A 111.1
C1 C2 H2A 111.1
C3 C2 H2B 111.1
C1 C2 H2B 111.1
H2A C2 H2B 109.1
C12 C3 C4 121.91(10)
C12 C3 C2 113.63(10)
C4 C3 C2 124.46(10)
C5 C4 C3 120.16(10)
C5 C4 C18 123.14(10)
C3 C4 C18 116.69(10)
C4 C5 C6 119.96(10)
C4 C5 C27 114.03(10)
C6 C5 C27 125.95(10)
C5 C6 C7 123.18(10)
C5 C6 C11 118.89(10)
C7 C6 C11 117.93(10)
C8 C7 C6 120.27(10)
C8 C7 C34 115.07(10)
C6 C7 C34 124.65(10)
C7 C8 C9 121.19(10)
C7 C8 C40 122.47(10)
C9 C8 C40 116.33(10)
C10 C9 C8 120.37(10)
C10 C9 C46 120.60(10)
C8 C9 C46 119.01(10)
C9 C10 C11 120.72(10)
C9 C10 C52 116.96(10)
C11 C10 C52 122.22(10)
C10 C11 C12 121.96(10)
C10 C11 C6 119.49(10)
C12 C11 C6 118.51(10)
C3 C12 C11 120.38(10)
C3 C12 C13 108.48(10)
C11 C12 C13 131.05(10)
C12 C13 C1 103.52(9)
C12 C13 H13A 111.1
C1 C13 H13A 111.1
C12 C13 H13B 111.1
C1 C13 H13B 111.1
H13A C13 H13B 109.0
O1 C14 O2 124.46(11)
O1 C14 C1 126.13(11)
O2 C14 C1 109.26(10)
O2 C15 H15A 109.5
O2 C15 H15B 109.5
H15A C15 H15B 109.5
O2 C15 H15C 109.5
H15A C15 H15C 109.5
H15B C15 H15C 109.5
O3 C16 O4 124.49(11)
O3 C16 C1 126.29(11)
O4 C16 C1 109.19(10)
O4 C17 H17A 109.5
O4 C17 H17B 109.5
H17A C17 H17B 109.5
O4 C17 H17C 109.5
H17A C17 H17C 109.5
H17B C17 H17C 109.5
C19 C18 C4 172.28(12)
C18 C19 C20 178.45(13)
C21 C20 C25 118.10(11)
C21 C20 C19 121.38(11)
C25 C20 C19 120.49(11)
C22 C21 C20 121.31(11)
C22 C21 H21A 119.3
C20 C21 H21A 119.3
C21 C22 C23 119.63(11)
C21 C22 H22A 120.2
C23 C22 H22A 120.2
O6 C23 C22 124.47(11)
O6 C23 C24 115.72(11)
C22 C23 C24 119.81(11)
C25 C24 C23 120.12(12)
C25 C24 H24A 119.9
C23 C24 H24A 119.9
C24 C25 C20 120.99(11)
C24 C25 H25A 119.5
C20 C25 H25A 119.5
O6 C26 H26A 109.5
O6 C26 H26B 109.5
H26A C26 H26B 109.5
O6 C26 H26C 109.5
H26A C26 H26C 109.5
H26B C26 H26C 109.5
C32 C27 C28 118.23(10)
C32 C27 C5 120.80(10)
C28 C27 C5 120.60(10)
C29 C28 C27 120.84(11)
C29 C28 H28A 119.6
C27 C28 H28A 119.6
C28 C29 C30 120.33(11)
C28 C29 H29A 119.8
C30 C29 H29A 119.8
O5 C30 C31 124.85(11)
O5 C30 C29 115.40(11)
C31 C30 C29 119.74(10)
C30 C31 C32 119.28(11)
C30 C31 H31A 120.4
C32 C31 H31A 120.4
C27 C32 C31 121.39(11)
C27 C32 H32A 119.3
C31 C32 H32A 119.3
O5 C33 H33A 109.5
O5 C33 H33B 109.5
H33A C33 H33B 109.5
O5 C33 H33C 109.5
H33A C33 H33C 109.5
H33B C33 H33C 109.5
C39 C34 C35 118.35(10)
C39 C34 C7 121.85(10)
C35 C34 C7 119.59(10)
C36 C35 C34 121.25(11)
C36 C35 H35A 119.4
C34 C35 H35A 119.4
C37 C36 C35 119.95(11)
C37 C36 H36A 120.0
C35 C36 H36A 120.0
C36 C37 C38 119.35(11)
C36 C37 H37A 120.3
C38 C37 H37A 120.3
C37 C38 C39 120.89(12)
C37 C38 H38A 119.6
C39 C38 H38A 119.6
C38 C39 C34 120.19(11)
C38 C39 H39A 119.9
C34 C39 H39A 119.9
C45 C40 C41 118.85(11)
C45 C40 C8 120.92(11)
C41 C40 C8 119.98(10)
C42 C41 C40 120.66(12)
C42 C41 H41A 119.7
C40 C41 H41A 119.7
C43 C42 C41 119.93(14)
C43 C42 H42A 120.0
C41 C42 H42A 120.0
C44 C43 C42 119.89(12)
C44 C43 H43A 120.1
C42 C43 H43A 120.1
C43 C44 C45 120.34(13)
C43 C44 H44A 119.8
C45 C44 H44A 119.8
C40 C45 C44 120.31(13)
C40 C45 H45A 119.8
C44 C45 H45A 119.8
C51 C46 C47 118.62(11)
C51 C46 C9 120.97(10)
C47 C46 C9 120.39(11)
C48 C47 C46 120.60(12)
C48 C47 H47A 119.7
C46 C47 H47A 119.7
C49 C48 C47 120.31(12)
C49 C48 H48A 119.8
C47 C48 H48A 119.8
C48 C49 C50 119.72(12)
C48 C49 H49A 120.1
C50 C49 H49A 120.1
C49 C50 C51 120.21(12)
C49 C50 H50A 119.9
C51 C50 H50A 119.9
C46 C51 C50 120.53(12)
C46 C51 H51A 119.7
C50 C51 H51A 119.7
C53 C52 C57 118.86(12)
C53 C52 C10 121.85(11)
C57 C52 C10 119.25(10)
C52 C53 C54 119.78(14)
C52 C53 H53A 120.1
C54 C53 H53A 120.1
C55 C54 C53 120.26(14)
C55 C54 H54A 119.9
C53 C54 H54A 119.9
C56 C55 C54 120.19(13)
C56 C55 H55A 119.9
C54 C55 H55A 119.9
C55 C56 C57 119.80(15)
C55 C56 H56A 120.1
C57 C56 H56A 120.1
C56 C57 C52 121.07(14)
C56 C57 H57A 119.5
C52 C57 H57A 119.5

loop_
_geom_bond_atom_site_label_1
_geom_bond_atom_site_label_2
_geom_bond_distance
O1 C14 1.1971(15)
O2 C14 1.3375(15)
O2 C15 1.4436(17)
O3 C16 1.1951(16)
O4 C16 1.3365(16)
O4 C17 1.4521(16)
O5 C30 1.3714(13)
O5 C33 1.4253(16)
O6 C23 1.3639(15)
O6 C26 1.4313(16)
C1 C16 1.5198(15)
C1 C14 1.5219(16)
C1 C2 1.5424(15)
C1 C13 1.5497(15)
C2 C3 1.5025(15)
C2 H2A 0.9900
C2 H2B 0.9900
C3 C12 1.3667(16)
C3 C4 1.4121(15)
C4 C5 1.3928(16)
C4 C18 1.4337(16)
C5 C6 1.4418(16)
C5 C27 1.4954(14)
C6 C7 1.4487(15)
C6 C11 1.4544(15)
C7 C8 1.3844(16)
C7 C34 1.5027(15)
C8 C9 1.4224(15)
C8 C40 1.5038(16)
C9 C10 1.3799(16)
C9 C46 1.4961(16)
C10 C11 1.4295(16)
C10 C52 1.4972(15)
C11 C12 1.4341(15)
C12 C13 1.5302(15)
C13 H13A 0.9900
C13 H13B 0.9900
C15 H15A 0.9800
C15 H15B 0.9800
C15 H15C 0.9800
C17 H17A 0.9800
C17 H17B 0.9800
C17 H17C 0.9800
C18 C19 1.2008(17)
C19 C20 1.4322(16)
C20 C21 1.3950(16)
C20 C25 1.4036(17)
C21 C22 1.3895(17)
C21 H21A 0.9500
C22 C23 1.3904(18)
C22 H22A 0.9500
C23 C24 1.3956(18)
C24 C25 1.3787(18)
C24 H24A 0.9500
C25 H25A 0.9500
C26 H26A 0.9800
C26 H26B 0.9800
C26 H26C 0.9800
C27 C32 1.3891(16)
C27 C28 1.3959(15)
C28 C29 1.3822(16)
C28 H28A 0.9500
C29 C30 1.3897(18)
C29 H29A 0.9500
C30 C31 1.3893(17)
C31 C32 1.3962(16)
C31 H31A 0.9500
C32 H32A 0.9500
C33 H33A 0.9800
C33 H33B 0.9800
C33 H33C 0.9800
C34 C39 1.3922(16)
C34 C35 1.3946(16)
C35 C36 1.3895(17)
C35 H35A 0.9500
C36 C37 1.3822(19)
C36 H36A 0.9500
C37 C38 1.3849(19)
C37 H37A 0.9500
C38 C39 1.3917(17)
C38 H38A 0.9500
C39 H39A 0.9500
C40 C45 1.3908(17)
C40 C41 1.3913(18)
C41 C42 1.3900(18)
C41 H41A 0.9500
C42 C43 1.384(2)
C42 H42A 0.9500
C43 C44 1.379(2)
C43 H43A 0.9500
C44 C45 1.3917(19)
C44 H44A 0.9500
C45 H45A 0.9500
C46 C51 1.3898(17)
C46 C47 1.3915(17)
C47 C48 1.3859(18)
C47 H47A 0.9500
C48 C49 1.379(2)
C48 H48A 0.9500
C49 C50 1.380(2)
C49 H49A 0.9500
C50 C51 1.3900(18)
C50 H50A 0.9500
C51 H51A 0.9500
C52 C53 1.3864(17)
C52 C57 1.3940(18)
C53 C54 1.401(2)
C53 H53A 0.9500
C54 C55 1.382(3)
C54 H54A 0.9500
C55 C56 1.373(3)
C55 H55A 0.9500
C56 C57 1.3844(19)
C56 H56A 0.9500
C57 H57A 0.9500

loop_
_geom_hbond_atom_site_label_D
_geom_hbond_atom_site_label_H
_geom_hbond_atom_site_label_A
_geom_hbond_distance_DH
_geom_hbond_distance_HA
_geom_hbond_distance_DA
_geom_hbond_angle_DHA
_geom_hbond_site_symmetry_A
C15 H15A O5 0.98 2.37 3.1324(17) 134.6 4_545

loop_
_geom_torsion_atom_site_label_1
_geom_torsion_atom_site_label_2
_geom_torsion_atom_site_label_3
_geom_torsion_atom_site_label_4
_geom_torsion
C16 C1 C2 C3 -142.86(9)
C14 C1 C2 C3 95.51(10)
C13 C1 C2 C3 -19.36(11)
C1 C2 C3 C12 7.43(12)
C1 C2 C3 C4 -173.15(10)
C12 C3 C4 C5 -3.46(16)
C2 C3 C4 C5 177.15(10)
C12 C3 C4 C18 176.86(10)
C2 C3 C4 C18 -2.52(16)
C3 C4 C5 C6 0.19(16)
C18 C4 C5 C6 179.84(10)
C3 C4 C5 C27 -177.22(9)
C18 C4 C5 C27 2.43(15)
C4 C5 C6 C7 -178.01(10)
C27 C5 C6 C7 -0.94(17)
C4 C5 C6 C11 1.01(15)
C27 C5 C6 C11 178.09(10)
C5 C6 C7 C8 177.33(10)
C11 C6 C7 C8 -1.70(15)
C5 C6 C7 C34 -1.72(16)
C11 C6 C7 C34 179.24(10)
C6 C7 C8 C9 0.77(16)
C34 C7 C8 C9 179.91(10)
C6 C7 C8 C40 -178.10(10)
C34 C7 C8 C40 1.05(16)
C7 C8 C9 C10 0.04(16)
C40 C8 C9 C10 178.96(10)
C7 C8 C9 C46 -178.58(10)
C40 C8 C9 C46 0.35(15)
C8 C9 C10 C11 0.16(16)
C46 C9 C10 C11 178.75(10)
C8 C9 C10 C52 -176.33(10)
C46 C9 C10 C52 2.27(15)
C9 C10 C11 C12 -179.09(10)
C52 C10 C11 C12 -2.80(16)
C9 C10 C11 C6 -1.14(15)
C52 C10 C11 C6 175.16(10)
C5 C6 C11 C10 -177.20(9)
C7 C6 C11 C10 1.87(15)
C5 C6 C11 C12 0.83(15)
C7 C6 C11 C12 179.90(9)
C4 C3 C12 C11 5.39(16)
C2 C3 C12 C11 -175.17(10)
C4 C3 C12 C13 -171.41(10)
C2 C3 C12 C13 8.03(13)
C10 C11 C12 C3 173.98(10)
C6 C11 C12 C3 -3.99(15)
C10 C11 C12 C13 -10.05(18)
C6 C11 C12 C13 171.98(11)
C3 C12 C13 C1 -19.89(12)
C11 C12 C13 C1 163.77(11)
C16 C1 C13 C12 145.05(9)
C14 C1 C13 C12 -95.11(10)
C2 C1 C13 C12 23.89(11)
C15 O2 C14 O1 -3.81(18)
C15 O2 C14 C1 171.85(11)
C16 C1 C14 O1 -137.59(12)
C2 C1 C14 O1 -15.25(16)
C13 C1 C14 O1 99.41(13)
C16 C1 C14 O2 46.84(12)
C2 C1 C14 O2 169.18(9)
C13 C1 C14 O2 -76.16(11)
C17 O4 C16 O3 -0.90(19)
C17 O4 C16 C1 177.02(11)
C14 C1 C16 O3 -121.93(13)
C2 C1 C16 O3 114.68(13)
C13 C1 C16 O3 -3.84(17)
C14 C1 C16 O4 60.20(12)
C2 C1 C16 O4 -63.20(12)
C13 C1 C16 O4 178.28(10)
C25 C20 C21 C22 1.96(18)
C19 C20 C21 C22 -176.29(11)
C20 C21 C22 C23 -0.92(19)
C26 O6 C23 C22 -2.31(18)
C26 O6 C23 C24 178.10(12)
C21 C22 C23 O6 179.53(12)
C21 C22 C23 C24 -0.89(19)
O6 C23 C24 C25 -178.76(12)
C22 C23 C24 C25 1.6(2)
C23 C24 C25 C20 -0.6(2)
C21 C20 C25 C24 -1.21(19)
C19 C20 C25 C24 177.05(12)
C4 C5 C27 C32 -69.89(14)
C6 C5 C27 C32 112.88(13)
C4 C5 C27 C28 103.05(12)
C6 C5 C27 C28 -74.17(15)
C32 C27 C28 C29 -3.09(17)
C5 C27 C28 C29 -176.21(10)
C27 C28 C29 C30 -0.56(18)
C33 O5 C30 C31 -6.51(17)
C33 O5 C30 C29 174.02(11)
C28 C29 C30 O5 -176.64(10)
C28 C29 C30 C31 3.86(17)
O5 C30 C31 C32 177.13(11)
C29 C30 C31 C32 -3.43(17)
C28 C27 C32 C31 3.51(17)
C5 C27 C32 C31 176.62(11)
C30 C31 C32 C27 -0.28(18)
C8 C7 C34 C39 106.23(13)
C6 C7 C34 C39 -74.67(15)
C8 C7 C34 C35 -68.51(14)
C6 C7 C34 C35 110.59(13)
C39 C34 C35 C36 0.84(17)
C7 C34 C35 C36 175.77(11)
C34 C35 C36 C37 -0.13(18)
C35 C36 C37 C38 0.14(19)
C36 C37 C38 C39 -0.9(2)
C37 C38 C39 C34 1.63(19)
C35 C34 C39 C38 -1.57(18)
C7 C34 C39 C38 -176.38(11)
C7 C8 C40 C45 -85.81(15)
C9 C8 C40 C45 95.28(13)
C7 C8 C40 C41 100.07(14)
C9 C8 C40 C41 -78.85(14)
C45 C40 C41 C42 0.59(18)
C8 C40 C41 C42 174.83(11)
C40 C41 C42 C43 -1.5(2)
C41 C42 C43 C44 1.0(2)
C42 C43 C44 C45 0.4(2)
C41 C40 C45 C44 0.83(18)
C8 C40 C45 C44 -173.36(11)
C43 C44 C45 C40 -1.4(2)
C10 C9 C46 C51 107.31(13)
C8 C9 C46 C51 -74.08(14)
C10 C9 C46 C47 -74.03(14)
C8 C9 C46 C47 104.58(13)
C51 C46 C47 C48 -0.21(17)
C9 C46 C47 C48 -178.90(11)
C46 C47 C48 C49 -0.16(19)
C47 C48 C49 C50 0.54(19)
C48 C49 C50 C51 -0.54(19)
C47 C46 C51 C50 0.20(17)
C9 C46 C51 C50 178.89(11)
C49 C50 C51 C46 0.17(19)
C9 C10 C52 C53 -82.85(14)
C11 C10 C52 C53 100.72(14)
C9 C10 C52 C57 94.67(13)
C11 C10 C52 C57 -81.76(14)
C57 C52 C53 C54 2.22(18)
C10 C52 C53 C54 179.75(12)
C52 C53 C54 C55 -0.9(2)
C53 C54 C55 C56 -0.8(2)
C54 C55 C56 C57 1.2(2)
C55 C56 C57 C52 0.2(2)
C53 C52 C57 C56 -1.91(19)
C10 C52 C57 C56 -179.51(12)
